data_7057446
loop_
_publ_author_name
'Dutta, Basudeb'
'Dey, Arka'
'Naskar, Kaushik'
'Maity, Suvendu'
'Ahmed, Faruk'
'Islam, Sakhiul'
'Sinha, Chittaranjan'
'Ghosh, Prasanta'
'Ray, Partha Pratim'
'Mir, Mohammad Hedayetullah'

_publ_section_title
;
 Two isostructural linear coordination polymers: the size of the metal ion
 impacts the electrical conductivity
;
_journal_issue 12
_journal_name_full 'New Journal of Chemistry'
_journal_page_first 10309
_journal_paper_doi 10.1039/C8NJ01109E
_journal_volume 42
_journal_year 2018
_chemical_formula_moiety 'C30 H26 N2 O6 Zn'
_chemical_formula_sum 'C30 H26 N2 O6 Zn'
_chemical_formula_weight 575.90
_space_group_crystal_system monoclinic
_space_group_IT_number 15
_space_group_name_Hall '-C 2yc'
_space_group_name_H-M_alt 'C 1 2/c 1'
_symmetry_space_group_name_Hall '-C 2yc'
_symmetry_space_group_name_H-M 'C 1 2/c 1'
_atom_sites_solution_hydrogens mixed
_audit_creation_date 2018-04-18
_audit_creation_method
;
Olex2 1.2
(compiled 2018.04.03 svn.r3497 for OlexSys, GUI svn.r5486)
;
_audit_update_record
;
2018-04-20 deposited with the CCDC.
2018-05-16 downloaded from the CCDC.
;
_cell_angle_alpha 90
_cell_angle_beta 115.385(2)
_cell_angle_gamma 90
_cell_formula_units_Z 4
_cell_length_a 9.8300(5)
_cell_length_b 32.8664(17)
_cell_length_c 9.1401(5)
_cell_measurement_reflns_used 9852
_cell_measurement_temperature 294(2)
_cell_measurement_theta_max 26.36
_cell_measurement_theta_min 2.62
_cell_volume 2667.8(2)
_computing_cell_refinement 'Bruker SAINT'
_computing_data_collection 'Bruker APEX2'
_computing_data_reduction 'Bruker SAINT'
_computing_molecular_graphics 'Olex2 (Dolomanov et al., 2009)'
_computing_publication_material 'Olex2 (Dolomanov et al., 2009)'
_computing_structure_refinement 'ShelXL (Sheldrick, 2015)'
_computing_structure_solution 'SHELXS-97 (Sheldrick 2008)'
_diffrn_ambient_temperature 294.62
_diffrn_measured_fraction_theta_full 0.986
_diffrn_measured_fraction_theta_max 0.987
_diffrn_measurement_device_type 'Bruker APEX-II CCD'
_diffrn_measurement_method '\f and \w scans'
_diffrn_radiation_type MoK\a
_diffrn_radiation_wavelength 0.71073
_diffrn_reflns_av_R_equivalents 0.0339
_diffrn_reflns_av_unetI/netI 0.0204
_diffrn_reflns_Laue_measured_fraction_full 0.986
_diffrn_reflns_Laue_measured_fraction_max 0.987
_diffrn_reflns_limit_h_max 12
_diffrn_reflns_limit_h_min -12
_diffrn_reflns_limit_k_max 40
_diffrn_reflns_limit_k_min -40
_diffrn_reflns_limit_l_max 11
_diffrn_reflns_limit_l_min -11
_diffrn_reflns_number 18532
_diffrn_reflns_point_group_measured_fraction_full 0.986
_diffrn_reflns_point_group_measured_fraction_max 0.987
_diffrn_reflns_theta_full 25.242
_diffrn_reflns_theta_max 26.383
_diffrn_reflns_theta_min 3.857
_exptl_absorpt_coefficient_mu 0.968
_exptl_absorpt_correction_type multi-scan
_exptl_crystal_colour colourless
_exptl_crystal_colour_primary colourless
_exptl_crystal_density_diffrn 1.434
_exptl_crystal_description prism
_exptl_crystal_F_000 1192
_exptl_crystal_size_max 0.427
_exptl_crystal_size_mid 0.085
_exptl_crystal_size_min 0.045
_exptl_transmission_factor_max 0.741
_exptl_transmission_factor_min 0.654
_refine_diff_density_max 0.341
_refine_diff_density_min -0.410
_refine_diff_density_rms 0.050
_refine_ls_extinction_method none
_refine_ls_goodness_of_fit_ref 1.112
_refine_ls_hydrogen_treatment constr
_refine_ls_matrix_type full
_refine_ls_number_parameters 256
_refine_ls_number_reflns 2710
_refine_ls_number_restraints 36
_refine_ls_restrained_S_all 1.110
_refine_ls_R_factor_all 0.0377
_refine_ls_R_factor_gt 0.0337
_refine_ls_shift/su_max 0.003
_refine_ls_shift/su_mean 0.000
_refine_ls_structure_factor_coef Fsqd
_refine_ls_weighting_details 'w=1/[\s^2^(Fo^2^)+(0.0281P)^2^+4.2628P] where P=(Fo^2^+2Fc^2^)/3'
_refine_ls_weighting_scheme calc
_refine_ls_wR_factor_gt 0.0791
_refine_ls_wR_factor_ref 0.0831
_reflns_Friedel_coverage 0.000
_reflns_number_gt 2500
_reflns_number_total 2710
_reflns_threshold_expression 'I > 2\s(I)'
_cod_data_source_file c8nj01109e2.cif
_cod_data_source_block 708ext_0m_a
_cod_depositor_comments 'Adding full bibliography for 7057445--7057446.cif.'
_cod_database_code 7057446
_shelx_shelxl_version_number 2018/3
_shelx_space_group_comment
;
The symmetry employed for this shelxl refinement is uniquely defined
by the following loop, which should always be used as a source of
symmetry information in preference to the above space-group names.
They are only intended as comments.
;
_olex2_refinement_description
;
1. Fixed Uiso
 At 1.2 times of:
  All C(H) groups
 At 1.5 times of:
  All O(H,H) groups
2. Rigid body (RIGU) restrains
 N2, C14, C15, C16, C17, C18
 with sigma for 1-2 distances of 0.004 and sigma for 1-3 distances of 0.004
3. Others
 Fixed Sof: N1(0.5) C5(0.5) H5(0.5) C4(0.5) H4(0.5) C3(0.5) C2(0.5) H2(0.5)
 C1(0.5) H1(0.5) N2(0.5) C18(0.5) H18(0.5) C17(0.5) H17(0.5) C16(0.5) C15(0.5)
 H15(0.5) C14(0.5) H14(0.5) C6(0.5) H6(0.5) C7(0.5) H7(0.5) C8(0.5) C13(0.5)
 H13(0.5) C12(0.5) H12(0.5) C11(0.5) H11(0.5) C10(0.5) H10(0.5) C9(0.5) H9(0.5)
 C19(0.5) H19(0.5) C20(0.5) H20(0.5) C21(0.5) C26(0.5) H26(0.5) C25(0.5)
 H25(0.5) C24(0.5) H24(0.5) C23(0.5) H23(0.5) C22(0.5) H22(0.5)
4.a Rotating group:
 O1(H1A,H1B)
4.b Aromatic/amide H refined with riding coordinates:
 C5(H5), C4(H4), C2(H2), C1(H1), C18(H18), C17(H17), C15(H15), C14(H14),
 C6(H6), C7(H7), C13(H13), C12(H12), C11(H11), C10(H10), C9(H9), C19(H19),
 C20(H20), C26(H26), C25(H25), C24(H24), C23(H23), C22(H22)
4.c Fitted hexagon refined as free rotating group:
 N1(C5,C4,C3,C2,C1), N2(C18,C17,C16,C15,C14), C8(C13,C12,C11,C10,C9), C21(C26,
 C25,C24,C23,C22)
;
_olex2_submission_special_instructions 'No special instructions were received'

loop_
_space_group_symop_operation_xyz
'x, y, z'
'-x, y, -z+1/2'
'x+1/2, y+1/2, z'
'-x+1/2, y+1/2, -z+1/2'
'-x, -y, -z'
'x, -y, z-1/2'
'-x+1/2, -y+1/2, -z'
'x+1/2, -y+1/2, z-1/2'

loop_
_atom_site_label
_atom_site_type_symbol
_atom_site_fract_x
_atom_site_fract_y
_atom_site_fract_z
_atom_site_U_iso_or_equiv
_atom_site_adp_type
_atom_site_occupancy
_atom_site_site_symmetry_order
_atom_site_calc_flag
_atom_site_refinement_flags_posn
_atom_site_refinement_flags_adp
_atom_site_refinement_flags_occupancy
_atom_site_disorder_assembly
_atom_site_disorder_group
Zn1 Zn 0.500000 0.72611(2) 0.750000 0.02737(11) Uani 1 2 d S T P . .
O1 O 0.41314(15) 0.72286(4) 0.49659(17) 0.0354(3) Uani 1 1 d . . . . .
H1A H 0.485912 0.719577 0.467879 0.053 Uiso 1 1 d GR . . . .
H1B H 0.370898 0.745246 0.445959 0.053 Uiso 1 1 d GR . . . .
O3 O 0.31023(16) 0.69925(6) 0.9710(2) 0.0520(4) Uani 1 1 d . . . . .
C27 C 0.23181(19) 0.71109(6) 0.8330(2) 0.0299(4) Uani 1 1 d . . . . .
C28 C 0.0666(2) 0.70929(6) 0.7738(2) 0.0328(4) Uani 1 1 d . . . . .
O2 O 0.27618(14) 0.72555(4) 0.73225(17) 0.0328(3) Uani 1 1 d . . . A -1
N1 N 0.4935(10) 0.66087(5) 0.7344(9) 0.0326(10) Uani 0.5 1 d . . . A -1
C5 C 0.5925(7) 0.63691(11) 0.8604(6) 0.0294(10) Uani 0.5 1 d G . . A -1
H5 H 0.665076 0.649093 0.952670 0.035 Uiso 0.5 1 calc R . . A -1
C4 C 0.5830(3) 0.59475(10) 0.8484(3) 0.0394(12) Uani 0.5 1 d G . . A -1
H4 H 0.649159 0.578722 0.932747 0.047 Uiso 0.5 1 calc R . . A -1
C3 C 0.4745(4) 0.57655(6) 0.7105(3) 0.0352(12) Uani 0.5 1 d G . . A -1
C2 C 0.3755(5) 0.60050(14) 0.5845(4) 0.0469(15) Uani 0.5 1 d G . . A -1
H2 H 0.302950 0.588324 0.492176 0.056 Uiso 0.5 1 calc R . . A -1
C1 C 0.3851(8) 0.64267(13) 0.5964(8) 0.058(2) Uani 0.5 1 d G . . A -1
H1 H 0.318864 0.658695 0.512097 0.070 Uiso 0.5 1 calc R . . A -1
N2 N 0.4994(11) 0.79116(5) 0.7590(14) 0.0339(10) Uani 0.5 1 d . U . A -1
C18 C 0.4234(9) 0.80916(14) 0.8401(11) 0.0538(19) Uani 0.5 1 d G U . A -1
H18 H 0.379189 0.793010 0.891403 0.065 Uiso 0.5 1 calc R . . A -1
C17 C 0.4135(6) 0.85129(14) 0.8446(7) 0.0433(14) Uani 0.5 1 d G U . A -1
H17 H 0.362699 0.863333 0.898874 0.052 Uiso 0.5 1 calc R . . A -1
C16 C 0.4796(6) 0.87542(6) 0.7680(7) 0.0360(13) Uani 0.5 1 d G U . A -1
C15 C 0.5556(5) 0.85742(11) 0.6868(5) 0.0415(13) Uani 0.5 1 d G U . A -1
H15 H 0.599808 0.873570 0.635568 0.050 Uiso 0.5 1 calc R . . A -1
C14 C 0.5655(8) 0.81529(12) 0.6824(10) 0.0307(11) Uani 0.5 1 d G U . A -1
H14 H 0.616300 0.803247 0.628095 0.037 Uiso 0.5 1 calc R . . A -1
C6 C 0.4623(6) 0.53130(15) 0.6870(6) 0.0470(10) Uani 0.5 1 d . . . A -1
H6 H 0.399654 0.521852 0.584020 0.056 Uiso 0.5 1 calc R . . A -1
C7 C 0.5325(6) 0.50357(15) 0.7993(6) 0.0467(12) Uani 0.5 1 d . . . A -1
H7 H 0.595760 0.513379 0.901475 0.056 Uiso 0.5 1 calc R . . A -1
C8 C 0.5222(11) 0.45876(8) 0.7811(9) 0.038(2) Uani 0.5 1 d . . . A -1
C13 C 0.6135(12) 0.4338(3) 0.9080(11) 0.0538(19) Uani 0.5 1 d G . . A -1
H13 H 0.681956 0.445195 1.004652 0.065 Uiso 0.5 1 calc R . . A -1
C12 C 0.602(3) 0.3917(2) 0.890(2) 0.066(3) Uani 0.5 1 d G . . A -1
H12 H 0.663479 0.375023 0.975253 0.079 Uiso 0.5 1 calc R . . A -1
C11 C 0.500(3) 0.37467(9) 0.746(3) 0.0685(18) Uani 0.5 1 d G . . A -1
H11 H 0.492607 0.346542 0.734070 0.082 Uiso 0.5 1 calc R . . A -1
C10 C 0.409(2) 0.3996(3) 0.6190(19) 0.066(3) Uani 0.5 1 d G . . A -1
H10 H 0.340211 0.388232 0.522286 0.079 Uiso 0.5 1 calc R . . A -1
C9 C 0.4198(10) 0.4417(2) 0.6366(9) 0.0506(19) Uani 0.5 1 d G . . A -1
H9 H 0.358686 0.458404 0.551682 0.061 Uiso 0.5 1 calc R . . A -1
C19 C 0.4634(6) 0.92074(16) 0.7761(6) 0.0503(11) Uani 0.5 1 d . . . A -1
H19 H 0.399004 0.929709 0.819877 0.060 Uiso 0.5 1 calc R . . A -1
C20 C 0.5300(6) 0.94928(16) 0.7286(7) 0.0491(12) Uani 0.5 1 d . . . A -1
H20 H 0.595487 0.940698 0.685652 0.059 Uiso 0.5 1 calc R . . A -1
C21 C 0.510(3) 0.99377(9) 0.737(3) 0.047(3) Uani 0.5 1 d . . . A -1
C26 C 0.408(2) 1.00928(18) 0.792(2) 0.068(3) Uani 0.5 1 d G . . A -1
H26 H 0.350367 0.991673 0.821517 0.082 Uiso 0.5 1 calc R . . A -1
C25 C 0.3931(15) 1.0511(2) 0.802(2) 0.073(3) Uani 0.5 1 d G . . A -1
H25 H 0.325103 1.061486 0.838259 0.088 Uiso 0.5 1 calc R . . A -1
C24 C 0.4795(15) 1.07743(10) 0.757(2) 0.050(3) Uani 0.5 1 d G . . A -1
H24 H 0.469384 1.105413 0.763982 0.060 Uiso 0.5 1 calc R . . A -1
C23 C 0.5811(12) 1.06192(17) 0.7027(18) 0.059(2) Uani 0.5 1 d G . . A -1
H23 H 0.638930 1.079528 0.672962 0.071 Uiso 0.5 1 calc R . . A -1
C22 C 0.5962(19) 1.02009(19) 0.693(2) 0.059(2) Uani 0.5 1 d G . . A -1
H22 H 0.664196 1.009715 0.656220 0.071 Uiso 0.5 1 calc R . . A -1

loop_
_atom_site_aniso_label
_atom_site_aniso_U_11
_atom_site_aniso_U_22
_atom_site_aniso_U_33
_atom_site_aniso_U_23
_atom_site_aniso_U_13
_atom_site_aniso_U_12
Zn1 0.01763(16) 0.03584(19) 0.02904(18) 0.000 0.01037(12) 0.000
O1 0.0242(7) 0.0505(9) 0.0313(7) 0.0054(6) 0.0117(6) 0.0059(6)
O3 0.0253(7) 0.0817(12) 0.0459(9) 0.0274(8) 0.0123(7) 0.0030(7)
C27 0.0180(8) 0.0359(9) 0.0365(10) 0.0038(8) 0.0124(7) 0.0016(7)
C28 0.0238(8) 0.0410(10) 0.0367(10) 0.0041(8) 0.0160(8) 0.0019(8)
O2 0.0176(6) 0.0486(8) 0.0338(7) 0.0099(6) 0.0124(5) 0.0037(5)
N1 0.0307(18) 0.0416(14) 0.028(3) 0.009(2) 0.0150(19) 0.015(3)
C5 0.030(2) 0.031(2) 0.022(3) 0.0025(19) 0.006(2) 0.0064(19)
C4 0.032(3) 0.042(3) 0.030(3) 0.002(3) 0.000(3) 0.006(2)
C3 0.025(4) 0.038(2) 0.034(4) -0.0012(15) 0.004(3) -0.0040(17)
C2 0.041(3) 0.045(3) 0.038(4) 0.007(3) 0.000(3) -0.003(2)
C1 0.058(4) 0.049(3) 0.052(5) 0.016(3) 0.009(4) -0.008(3)
N2 0.0346(14) 0.0376(14) 0.032(2) 0.005(3) 0.0172(13) -0.019(4)
C18 0.056(4) 0.051(3) 0.060(5) 0.003(3) 0.029(3) 0.000(3)
C17 0.049(3) 0.050(3) 0.049(3) 0.000(2) 0.038(3) 0.001(2)
C16 0.040(4) 0.046(2) 0.034(4) -0.003(2) 0.0271(19) 0.006(2)
C15 0.051(4) 0.049(3) 0.046(4) 0.000(3) 0.042(2) 0.000(3)
C14 0.035(3) 0.042(3) 0.034(3) 0.001(2) 0.033(2) 0.001(2)
C6 0.052(3) 0.036(2) 0.052(3) -0.0028(19) 0.021(2) -0.004(2)
C7 0.051(4) 0.038(2) 0.053(3) -0.0026(18) 0.023(3) -0.003(2)
C8 0.038(7) 0.0324(18) 0.042(7) -0.0038(19) 0.015(5) -0.003(2)
C13 0.062(5) 0.034(4) 0.059(6) 0.021(3) 0.021(4) 0.017(3)
C12 0.090(8) 0.027(3) 0.086(7) 0.002(3) 0.042(6) 0.003(4)
C11 0.097(4) 0.033(2) 0.099(4) -0.013(15) 0.064(4) -0.006(19)
C10 0.089(7) 0.040(5) 0.080(6) -0.019(4) 0.048(5) -0.018(5)
C9 0.058(6) 0.033(4) 0.049(6) -0.011(4) 0.011(4) -0.012(4)
C19 0.055(3) 0.045(3) 0.055(3) 0.000(2) 0.028(2) 0.005(2)
C20 0.053(4) 0.046(3) 0.050(3) 0.001(2) 0.024(2) 0.005(2)
C21 0.051(5) 0.0446(19) 0.039(7) -0.001(4) 0.012(3) 0.009(4)
C26 0.077(5) 0.044(4) 0.103(7) 0.007(6) 0.057(5) 0.009(5)
C25 0.076(6) 0.052(5) 0.114(6) 0.010(6) 0.063(5) -0.004(5)
C24 0.041(8) 0.044(2) 0.072(5) -0.008(4) 0.032(5) 0.003(3)
C23 0.057(6) 0.040(4) 0.101(6) -0.008(5) 0.053(4) -0.001(4)
C22 0.067(5) 0.036(4) 0.084(6) -0.008(5) 0.042(4) -0.001(4)

loop_
_atom_type_symbol
_atom_type_description
_atom_type_scat_dispersion_real
_atom_type_scat_dispersion_imag
_atom_type_scat_source
C C 0.0033 0.0016 'International Tables Vol C Tables 4.2.6.8 and 6.1.1.4'
H H 0.0000 0.0000 'International Tables Vol C Tables 4.2.6.8 and 6.1.1.4'
Zn Zn 0.2839 1.4301 'International Tables Vol C Tables 4.2.6.8 and 6.1.1.4'
N N 0.0061 0.0033 'International Tables Vol C Tables 4.2.6.8 and 6.1.1.4'
O O 0.0106 0.0060 'International Tables Vol C Tables 4.2.6.8 and 6.1.1.4'

loop_
_geom_angle_atom_site_label_1
_geom_angle_atom_site_label_2
_geom_angle_atom_site_label_3
_geom_angle
_geom_angle_site_symmetry_1
O1 Zn1 O1 174.17(8) 2_656
O1 Zn1 O2 90.11(5) 2_656
O1 Zn1 O2 89.84(5) .
O1 Zn1 N1 83.6(2) .
O1 Zn1 N1 90.5(2) 2_656
O1 Zn1 N2 95.0(3) .
O1 Zn1 N2 90.9(3) 2_656
O2 Zn1 N1 89.2(3) .
O2 Zn1 N2 89.5(2) .
N2 Zn1 N1 178.1(4) .
Zn1 O1 H1A 110.0 .
Zn1 O1 H1B 114.7 .
H1A O1 H1B 102.2 .
O3 C27 C28 118.18(17) .
O3 C27 O2 127.27(17) .
O2 C27 C28 114.54(16) .
C28 C28 C27 177.70(11) 2_556
C27 O2 Zn1 127.72(12) .
C5 N1 Zn1 121.3(4) .
C5 N1 C1 120.0 .
C1 N1 Zn1 118.6(4) .
N1 C5 H5 120.0 .
C4 C5 N1 120.0 .
C4 C5 H5 120.0 .
C5 C4 H4 120.0 .
C5 C4 C3 120.0 .
C3 C4 H4 120.0 .
C4 C3 C2 120.0 .
C4 C3 C6 122.7(3) .
C2 C3 C6 117.3(3) .
C3 C2 H2 120.0 .
C1 C2 C3 120.0 .
C1 C2 H2 120.0 .
N1 C1 H1 120.0 .
C2 C1 N1 120.0 .
C2 C1 H1 120.0 .
C18 N2 Zn1 117.2(4) .
C18 N2 C14 120.0 .
C14 N2 Zn1 122.8(4) .
N2 C18 H18 120.0 .
N2 C18 C17 120.0 .
C17 C18 H18 120.0 .
C18 C17 H17 120.0 .
C16 C17 C18 120.0 .
C16 C17 H17 120.0 .
C17 C16 C19 117.3(3) .
C15 C16 C17 120.0 .
C15 C16 C19 122.7(3) .
C16 C15 H15 120.0 .
C16 C15 C14 120.0 .
C14 C15 H15 120.0 .
N2 C14 H14 120.0 .
C15 C14 N2 120.0 .
C15 C14 H14 120.0 .
C3 C6 H6 117.0 .
C7 C6 C3 126.1(4) .
C7 C6 H6 117.0 .
C6 C7 H7 116.2 .
C6 C7 C8 127.6(4) .
C8 C7 H7 116.2 .
C13 C8 C7 120.3(5) .
C13 C8 C9 120.0 .
C9 C8 C7 119.7(5) .
C8 C13 H13 120.0 .
C12 C13 C8 120.0 .
C12 C13 H13 120.0 .
C13 C12 H12 120.0 .
C13 C12 C11 120.0 .
C11 C12 H12 120.0 .
C12 C11 H11 120.0 .
C10 C11 C12 120.0 .
C10 C11 H11 120.0 .
C11 C10 H10 120.0 .
C11 C10 C9 120.0 .
C9 C10 H10 120.0 .
C8 C9 H9 120.0 .
C10 C9 C8 120.0 .
C10 C9 H9 120.0 .
C16 C19 H19 116.2 .
C20 C19 C16 127.6(4) .
C20 C19 H19 116.2 .
C19 C20 H20 117.0 .
C19 C20 C21 126.0(7) .
C21 C20 H20 117.0 .
C26 C21 C20 120.9(8) .
C26 C21 C22 120.0 .
C22 C21 C20 119.1(8) .
C21 C26 H26 120.0 .
C21 C26 C25 120.0 .
C25 C26 H26 120.0 .
C26 C25 H25 120.0 .
C24 C25 C26 120.0 .
C24 C25 H25 120.0 .
C25 C24 H24 120.0 .
C25 C24 C23 120.0 .
C23 C24 H24 120.0 .
C24 C23 H23 120.0 .
C24 C23 C22 120.0 .
C22 C23 H23 120.0 .
C21 C22 H22 120.0 .
C23 C22 C21 120.0 .
C23 C22 H22 120.0 .

loop_
_geom_bond_atom_site_label_1
_geom_bond_atom_site_label_2
_geom_bond_distance
_geom_bond_site_symmetry_2
Zn1 O1 2.0999(14) 2_656
Zn1 O1 2.0999(14) .
Zn1 O2 2.1357(12) .
Zn1 N1 2.1480(19) .
Zn1 N2 2.1396(18) .
O1 H1A 0.8678 .
O1 H1B 0.8737 .
O3 C27 1.226(2) .
C27 C28 1.477(2) .
C27 O2 1.268(2) .
C28 C28 1.189(4) 2_556
N1 C5 1.3900 .
N1 C1 1.3900 .
C5 H5 0.9300 .
C5 C4 1.3900 .
C4 H4 0.9300 .
C4 C3 1.3900 .
C3 C2 1.3900 .
C3 C6 1.500(5) .
C2 H2 0.9300 .
C2 C1 1.3900 .
C1 H1 0.9300 .
N2 C18 1.3900 .
N2 C14 1.3900 .
C18 H18 0.9300 .
C18 C17 1.3900 .
C17 H17 0.9300 .
C17 C16 1.3900 .
C16 C15 1.3900 .
C16 C19 1.503(5) .
C15 H15 0.9300 .
C15 C14 1.3900 .
C14 H14 0.9300 .
C6 H6 0.9300 .
C6 C7 1.324(6) .
C7 H7 0.9300 .
C7 C8 1.481(5) .
C8 C13 1.3900 .
C8 C9 1.3900 .
C13 H13 0.9300 .
C13 C12 1.3900 .
C12 H12 0.9300 .
C12 C11 1.3900 .
C11 H11 0.9300 .
C11 C10 1.3900 .
C10 H10 0.9300 .
C10 C9 1.3900 .
C9 H9 0.9300 .
C19 H19 0.9300 .
C19 C20 1.319(6) .
C20 H20 0.9300 .
C20 C21 1.482(6) .
C21 C26 1.3900 .
C21 C22 1.3900 .
C26 H26 0.9300 .
C26 C25 1.3900 .
C25 H25 0.9300 .
C25 C24 1.3900 .
C24 H24 0.9300 .
C24 C23 1.3900 .
C23 H23 0.9300 .
C23 C22 1.3900 .
C22 H22 0.9300 .
